data_4130248
loop_
_publ_author_name
'Kawamata, Yu'
'Hashimoto, Takuya'
'Maruoka, Keiji'

_publ_section_title
;
 A Chiral Electrophilic Selenium Catalyst for Highly Enantioselective
 Oxidative Cyclization.
;
_journal_issue 16
_journal_name_full 'Journal of the American Chemical Society'
_journal_page_first 5206
_journal_page_last 5209
_journal_paper_doi 10.1021/jacs.6b01462
_journal_volume 138
_journal_year 2016
_chemical_formula_sum 'C20 H30 O3'
_chemical_formula_weight 318.44
_space_group_crystal_system triclinic
_space_group_IT_number 2
_space_group_name_Hall '-P 1'
_space_group_name_H-M_alt 'P -1'
_atom_sites_solution_hydrogens geom
_audit_creation_method SHELXL-2014/7
_cell_angle_alpha 97.27(2)
_cell_angle_beta 90.705(9)
_cell_angle_gamma 100.009(14)
_cell_formula_units_Z 2
_cell_length_a 6.322(3)
_cell_length_b 11.622(6)
_cell_length_c 12.849(6)
_cell_measurement_reflns_used 665
_cell_measurement_temperature 93(2)
_cell_measurement_theta_max 68.2
_cell_measurement_theta_min 31.0
_cell_volume 921.7(8)
_computing_structure_refinement 'SHELXL-2014/7 (Sheldrick, 2014)'
_diffrn_ambient_temperature 93(2)
_diffrn_detector_area_resol_mean 5.8140
_diffrn_measured_fraction_theta_full 0.961
_diffrn_measured_fraction_theta_max 0.961
_diffrn_measurement_device_type 'Rigaku XtaLAB P200'
_diffrn_measurement_method \w
_diffrn_radiation_type CuK\a
_diffrn_radiation_wavelength 1.54187
_diffrn_reflns_av_R_equivalents 0.0755
_diffrn_reflns_av_unetI/netI 0.0551
_diffrn_reflns_Laue_measured_fraction_full 0.961
_diffrn_reflns_Laue_measured_fraction_max 0.961
_diffrn_reflns_limit_h_max 7
_diffrn_reflns_limit_h_min -7
_diffrn_reflns_limit_k_max 11
_diffrn_reflns_limit_k_min -13
_diffrn_reflns_limit_l_max 14
_diffrn_reflns_limit_l_min -14
_diffrn_reflns_number 10928
_diffrn_reflns_point_group_measured_fraction_full 0.961
_diffrn_reflns_point_group_measured_fraction_max 0.961
_diffrn_reflns_theta_full 62.488
_diffrn_reflns_theta_max 62.488
_diffrn_reflns_theta_min 6.952
_exptl_absorpt_coefficient_mu 0.592
_exptl_absorpt_correction_T_max 1.000
_exptl_absorpt_correction_T_min 0.631
_exptl_absorpt_correction_type multi-scan
_exptl_absorpt_process_details 'REQAB (Rigaku, 1998)'
_exptl_crystal_colour Colorless
_exptl_crystal_density_diffrn 1.147
_exptl_crystal_description Prism
_exptl_crystal_F_000 348
_exptl_crystal_size_max 0.500
_exptl_crystal_size_mid 0.100
_exptl_crystal_size_min 0.030
_refine_diff_density_max 0.269
_refine_diff_density_min -0.197
_refine_diff_density_rms 0.057
_refine_ls_extinction_method none
_refine_ls_goodness_of_fit_ref 1.039
_refine_ls_hydrogen_treatment constr
_refine_ls_matrix_type full
_refine_ls_number_parameters 209
_refine_ls_number_reflns 2832
_refine_ls_number_restraints 0
_refine_ls_restrained_S_all 1.039
_refine_ls_R_factor_all 0.0586
_refine_ls_R_factor_gt 0.0503
_refine_ls_shift/su_max 0.000
_refine_ls_shift/su_mean 0.000
_refine_ls_structure_factor_coef Fsqd
_refine_ls_weighting_details 'w=1/[\s^2^(Fo^2^)+(0.0750P)^2^] where P=(Fo^2^+2Fc^2^)/3'
_refine_ls_weighting_scheme calc
_refine_ls_wR_factor_gt 0.1243
_refine_ls_wR_factor_ref 0.1271
_reflns_Friedel_coverage 0.000
_reflns_number_gt 2200
_reflns_number_total 2832
_reflns_threshold_expression 'I > 2\s(I)'
_cod_data_source_file ja6b01462_si_001.cif
_cod_data_source_block 1126YK
_cod_database_code 4130248
_shelx_shelxl_version_number 2014/7
_shelx_space_group_comment
;
The symmetry employed for this shelxl refinement is uniquely defined
by the following loop, which should always be used as a source of
symmetry information in preference to the above space-group names.
They are only intended as comments.
;
_shelx_estimated_absorpt_t_min 0.756
_shelx_estimated_absorpt_t_max 0.982

loop_
_space_group_symop_operation_xyz
'x, y, z'
'-x, -y, -z'

loop_
_atom_site_label
_atom_site_type_symbol
_atom_site_fract_x
_atom_site_fract_y
_atom_site_fract_z
_atom_site_U_iso_or_equiv
_atom_site_adp_type
_atom_site_occupancy
_atom_site_site_symmetry_order
_atom_site_calc_flag
_atom_site_refinement_flags_posn
_atom_site_refinement_flags_adp
O1 O 0.60530(19) 0.53361(11) 0.66379(9) 0.0336(3) Uani 1 1 d . .
O2 O 0.76026(18) 0.51387(12) 0.50994(9) 0.0341(3) Uani 1 1 d . .
O3 O 0.96751(18) 0.31394(12) 0.58534(9) 0.0343(3) Uani 1 1 d . .
H29 H 1.0176 0.3635 0.5457 0.051 Uiso 1 1 calc R U
C1 C 0.6653(3) 0.46787(17) 0.57877(13) 0.0303(4) Uani 1 1 d . .
C2 C 0.4641(3) 0.62488(18) 0.88125(13) 0.0336(5) Uani 1 1 d . .
C3 C 0.4893(3) 0.45870(17) 0.73474(13) 0.0322(4) Uani 1 1 d . .
H30 H 0.3312 0.4548 0.7237 0.039 Uiso 1 1 calc R U
C4 C 0.3711(3) 0.23304(18) 0.72102(13) 0.0336(5) Uani 1 1 d . .
H1 H 0.2415 0.2362 0.6782 0.040 Uiso 1 1 calc R U
H2 H 0.4218 0.1591 0.6948 0.040 Uiso 1 1 calc R U
C5 C 0.7567(3) 0.25786(17) 0.54829(13) 0.0317(5) Uani 1 1 d . .
H17 H 0.7223 0.1886 0.5879 0.038 Uiso 1 1 calc R U
C6 C 0.7454(3) 0.20400(17) 0.43182(14) 0.0333(5) Uani 1 1 d . .
C7 C 0.5455(3) 0.33683(17) 0.70283(13) 0.0315(4) Uani 1 1 d . .
H18 H 0.6800 0.3312 0.7421 0.038 Uiso 1 1 calc R U
C8 C 0.5944(3) 0.33825(17) 0.58610(13) 0.0302(4) Uani 1 1 d . .
H19 H 0.4570 0.3101 0.5439 0.036 Uiso 1 1 calc R U
C9 C 0.5742(3) 0.73729(18) 0.87239(13) 0.0355(5) Uani 1 1 d . .
H3 H 0.7136 0.7469 0.8444 0.043 Uiso 1 1 calc R U
C10 C 0.1673(3) 0.71183(19) 0.95326(14) 0.0382(5) Uani 1 1 d . .
H4 H 0.0275 0.7027 0.9808 0.046 Uiso 1 1 calc R U
C11 C 0.3061(3) 0.22711(18) 0.83427(14) 0.0362(5) Uani 1 1 d . .
H5 H 0.4369 0.2330 0.8792 0.043 Uiso 1 1 calc R U
H6 H 0.2370 0.2955 0.8582 0.043 Uiso 1 1 calc R U
C12 C 0.5576(3) 0.51551(18) 0.84620(14) 0.0359(5) Uani 1 1 d . .
H7 H 0.5134 0.4570 0.8950 0.043 Uiso 1 1 calc R U
H8 H 0.7163 0.5364 0.8511 0.043 Uiso 1 1 calc R U
C13 C 0.8211(3) 0.29293(19) 0.35596(14) 0.0385(5) Uani 1 1 d . .
H20 H 0.9686 0.3323 0.3757 0.058 Uiso 1 1 calc R U
H21 H 0.8165 0.2517 0.2843 0.058 Uiso 1 1 calc R U
H22 H 0.7265 0.3517 0.3593 0.058 Uiso 1 1 calc R U
C14 C 0.1524(3) 0.11436(18) 0.84846(15) 0.0379(5) Uani 1 1 d . .
H9 H 0.1293 0.1124 0.9243 0.046 Uiso 1 1 calc R U
H10 H 0.2199 0.0460 0.8224 0.046 Uiso 1 1 calc R U
C15 C 0.2586(3) 0.61379(19) 0.92183(14) 0.0369(5) Uani 1 1 d . .
H11 H 0.1802 0.5376 0.9279 0.044 Uiso 1 1 calc R U
C16 C 0.4826(3) 0.83578(19) 0.90401(14) 0.0383(5) Uani 1 1 d . .
H12 H 0.5599 0.9122 0.8977 0.046 Uiso 1 1 calc R U
C17 C 0.2799(3) 0.82326(19) 0.94460(14) 0.0395(5) Uani 1 1 d . .
H13 H 0.2180 0.8908 0.9665 0.047 Uiso 1 1 calc R U
C18 C 0.5148(3) 0.1434(2) 0.39975(15) 0.0415(5) Uani 1 1 d . .
H23 H 0.4644 0.0862 0.4478 0.062 Uiso 1 1 calc R U
H24 H 0.4212 0.2026 0.4029 0.062 Uiso 1 1 calc R U
H25 H 0.5111 0.1027 0.3280 0.062 Uiso 1 1 calc R U
C19 C -0.0655(3) 0.1017(2) 0.79154(15) 0.0422(5) Uani 1 1 d . .
H14 H -0.1560 0.0276 0.8039 0.063 Uiso 1 1 calc R U
H15 H -0.1355 0.1679 0.8181 0.063 Uiso 1 1 calc R U
H16 H -0.0448 0.1014 0.7161 0.063 Uiso 1 1 calc R U
C20 C 0.8900(3) 0.11007(19) 0.42228(16) 0.0433(5) Uani 1 1 d . .
H26 H 0.8431 0.0525 0.4705 0.065 Uiso 1 1 calc R U
H27 H 0.8798 0.0699 0.3501 0.065 Uiso 1 1 calc R U
H28 H 1.0392 0.1478 0.4401 0.065 Uiso 1 1 calc R U

loop_
_atom_site_aniso_label
_atom_site_aniso_U_11
_atom_site_aniso_U_22
_atom_site_aniso_U_33
_atom_site_aniso_U_23
_atom_site_aniso_U_13
_atom_site_aniso_U_12
O1 0.0374(7) 0.0288(8) 0.0368(7) 0.0053(6) -0.0003(5) 0.0111(6)
O2 0.0308(6) 0.0337(9) 0.0403(7) 0.0099(6) -0.0002(5) 0.0089(6)
O3 0.0304(6) 0.0358(9) 0.0390(7) 0.0101(6) -0.0036(5) 0.0091(6)
C1 0.0270(8) 0.0330(12) 0.0334(9) 0.0061(8) -0.0033(7) 0.0113(8)
C2 0.0390(10) 0.0352(13) 0.0286(9) 0.0048(8) -0.0038(7) 0.0119(9)
C3 0.0330(9) 0.0328(13) 0.0336(9) 0.0075(8) 0.0004(7) 0.0115(8)
C4 0.0351(9) 0.0316(12) 0.0375(10) 0.0063(8) 0.0002(7) 0.0139(8)
C5 0.0296(9) 0.0301(12) 0.0384(10) 0.0098(8) 0.0008(7) 0.0096(8)
C6 0.0315(9) 0.0301(12) 0.0399(10) 0.0045(8) 0.0004(7) 0.0096(8)
C7 0.0318(9) 0.0330(12) 0.0327(9) 0.0064(8) -0.0019(7) 0.0123(8)
C8 0.0289(9) 0.0299(12) 0.0336(9) 0.0054(8) -0.0030(7) 0.0102(8)
C9 0.0364(9) 0.0389(14) 0.0324(9) 0.0059(8) -0.0021(7) 0.0091(9)
C10 0.0400(10) 0.0411(14) 0.0361(10) 0.0065(9) 0.0015(8) 0.0136(9)
C11 0.0397(10) 0.0350(13) 0.0374(10) 0.0071(8) 0.0007(8) 0.0148(9)
C12 0.0403(10) 0.0327(13) 0.0377(10) 0.0070(8) -0.0021(8) 0.0132(9)
C13 0.0423(10) 0.0382(13) 0.0352(10) 0.0044(9) -0.0002(8) 0.0079(9)
C14 0.0425(10) 0.0364(13) 0.0381(10) 0.0092(9) 0.0059(8) 0.0121(9)
C15 0.0424(10) 0.0341(13) 0.0354(10) 0.0073(8) -0.0025(8) 0.0082(9)
C16 0.0489(11) 0.0317(13) 0.0345(10) 0.0056(8) -0.0038(8) 0.0069(9)
C17 0.0510(11) 0.0375(14) 0.0341(10) 0.0046(9) -0.0011(8) 0.0192(10)
C18 0.0388(10) 0.0418(14) 0.0431(11) 0.0021(9) 0.0008(8) 0.0074(9)
C19 0.0420(11) 0.0394(14) 0.0460(11) 0.0071(9) 0.0051(8) 0.0084(9)
C20 0.0450(11) 0.0405(14) 0.0478(11) 0.0043(9) 0.0056(8) 0.0179(10)

loop_
_atom_type_symbol
_atom_type_description
_atom_type_scat_dispersion_real
_atom_type_scat_dispersion_imag
_atom_type_scat_source
C C 0.0181 0.0091 'International Tables Vol C Tables 4.2.6.8 and 6.1.1.4'
H H 0.0000 0.0000 'International Tables Vol C Tables 4.2.6.8 and 6.1.1.4'
O O 0.0492 0.0322 'International Tables Vol C Tables 4.2.6.8 and 6.1.1.4'

loop_
_geom_angle_atom_site_label_1
_geom_angle_atom_site_label_2
_geom_angle_atom_site_label_3
_geom_angle
C1 O1 C3 110.71(15)
C5 O3 H29 109.5
O2 C1 O1 120.75(18)
O2 C1 C8 128.79(17)
O1 C1 C8 110.46(14)
C9 C2 C15 118.15(18)
C9 C2 C12 122.16(16)
C15 C2 C12 119.68(18)
O1 C3 C12 107.11(16)
O1 C3 C7 105.18(13)
C12 C3 C7 115.92(14)
O1 C3 H30 109.5
C12 C3 H30 109.5
C7 C3 H30 109.5
C11 C4 C7 116.01(16)
C11 C4 H1 108.3
C7 C4 H1 108.3
C11 C4 H2 108.3
C7 C4 H2 108.3
H1 C4 H2 107.4
O3 C5 C6 113.49(13)
O3 C5 C8 109.23(15)
C6 C5 C8 118.56(13)
O3 C5 H17 104.7
C6 C5 H17 104.7
C8 C5 H17 104.7
C13 C6 C18 108.69(15)
C13 C6 C20 108.67(15)
C18 C6 C20 108.42(17)
C13 C6 C5 114.22(17)
C18 C6 C5 109.82(14)
C20 C6 C5 106.87(14)
C3 C7 C4 115.26(14)
C3 C7 C8 102.72(13)
C4 C7 C8 112.35(15)
C3 C7 H18 108.7
C4 C7 H18 108.7
C8 C7 H18 108.7
C1 C8 C7 102.88(14)
C1 C8 C5 115.67(15)
C7 C8 C5 112.83(13)
C1 C8 H19 108.4
C7 C8 H19 108.4
C5 C8 H19 108.4
C2 C9 C16 120.72(17)
C2 C9 H3 119.6
C16 C9 H3 119.6
C15 C10 C17 119.93(18)
C15 C10 H4 120.0
C17 C10 H4 120.0
C14 C11 C4 113.13(16)
C14 C11 H5 109.0
C4 C11 H5 109.0
C14 C11 H6 109.0
C4 C11 H6 109.0
H5 C11 H6 107.8
C2 C12 C3 114.11(14)
C2 C12 H7 108.7
C3 C12 H7 108.7
C2 C12 H8 108.7
C3 C12 H8 108.7
H7 C12 H8 107.6
C6 C13 H20 109.5
C6 C13 H21 109.5
H20 C13 H21 109.5
C6 C13 H22 109.5
H20 C13 H22 109.5
H21 C13 H22 109.5
C11 C14 C19 113.75(16)
C11 C14 H9 108.8
C19 C14 H9 108.8
C11 C14 H10 108.8
C19 C14 H10 108.8
H9 C14 H10 107.7
C10 C15 C2 121.15(19)
C10 C15 H11 119.4
C2 C15 H11 119.4
C17 C16 C9 120.36(19)
C17 C16 H12 119.8
C9 C16 H12 119.8
C16 C17 C10 119.68(19)
C16 C17 H13 120.2
C10 C17 H13 120.2
C6 C18 H23 109.5
C6 C18 H24 109.5
H23 C18 H24 109.5
C6 C18 H25 109.5
H23 C18 H25 109.5
H24 C18 H25 109.5
C14 C19 H14 109.5
C14 C19 H15 109.5
H14 C19 H15 109.5
C14 C19 H16 109.5
H14 C19 H16 109.5
H15 C19 H16 109.5
C6 C20 H26 109.5
C6 C20 H27 109.5
H26 C20 H27 109.5
C6 C20 H28 109.5
H26 C20 H28 109.5
H27 C20 H28 109.5

loop_
_geom_bond_atom_site_label_1
_geom_bond_atom_site_label_2
_geom_bond_distance
O1 C1 1.349(2)
O1 C3 1.457(2)
O2 C1 1.204(2)
O3 C5 1.425(2)
O3 H29 0.8400
C1 C8 1.511(3)
C2 C9 1.388(3)
C2 C15 1.397(3)
C2 C12 1.513(3)
C3 C12 1.523(3)
C3 C7 1.527(3)
C3 H30 1.0000
C4 C11 1.524(3)
C4 C7 1.530(3)
C4 H1 0.9900
C4 H2 0.9900
C5 C6 1.543(3)
C5 C8 1.547(2)
C5 H17 1.0000
C6 C13 1.530(3)
C6 C18 1.532(3)
C6 C20 1.535(3)
C7 C8 1.537(2)
C7 H18 1.0000
C8 H19 1.0000
C9 C16 1.389(3)
C9 H3 0.9500
C10 C15 1.383(3)
C10 C17 1.383(3)
C10 H4 0.9500
C11 C14 1.522(3)
C11 H5 0.9900
C11 H6 0.9900
C12 H7 0.9900
C12 H8 0.9900
C13 H20 0.9800
C13 H21 0.9800
C13 H22 0.9800
C14 C19 1.527(3)
C14 H9 0.9900
C14 H10 0.9900
C15 H11 0.9500
C16 C17 1.381(3)
C16 H12 0.9500
C17 H13 0.9500
C18 H23 0.9800
C18 H24 0.9800
C18 H25 0.9800
C19 H14 0.9800
C19 H15 0.9800
C19 H16 0.9800
C20 H26 0.9800
C20 H27 0.9800
C20 H28 0.9800

loop_
_geom_hbond_atom_site_label_D
_geom_hbond_atom_site_label_H
_geom_hbond_atom_site_label_A
_geom_hbond_distance_DH
_geom_hbond_distance_HA
_geom_hbond_distance_DA
_geom_hbond_angle_DHA
_geom_hbond_site_symmetry_A
O3 H29 O2 0.84 2.66 3.107(2) 114.6 .
O3 H29 O2 0.84 2.03 2.818(2) 157.0 2_766
O3 H29 O2 0.84 2.66 3.107(2) 114.6 .
O3 H29 O2 0.84 2.03 2.818(2) 157.0 2_766

loop_
_geom_torsion_atom_site_label_1
_geom_torsion_atom_site_label_2
_geom_torsion_atom_site_label_3
_geom_torsion_atom_site_label_4
_geom_torsion
C3 O1 C1 O2 178.78(14)
C3 O1 C1 C8 -0.69(17)
C1 O1 C3 C12 142.05(14)
C1 O1 C3 C7 18.17(16)
O3 C5 C6 C13 -58.93(19)
C8 C5 C6 C13 71.3(2)
O3 C5 C6 C18 178.69(15)
C8 C5 C6 C18 -51.1(2)
O3 C5 C6 C20 61.3(2)
C8 C5 C6 C20 -168.52(16)
O1 C3 C7 C4 -149.82(14)
C12 C3 C7 C4 92.08(19)
O1 C3 C7 C8 -27.30(16)
C12 C3 C7 C8 -145.40(15)
C11 C4 C7 C3 -60.59(19)
C11 C4 C7 C8 -177.80(14)
O2 C1 C8 C7 163.80(16)
O1 C1 C8 C7 -16.80(16)
O2 C1 C8 C5 40.3(2)
O1 C1 C8 C5 -140.26(14)
C3 C7 C8 C1 26.21(15)
C4 C7 C8 C1 150.68(14)
C3 C7 C8 C5 151.54(15)
C4 C7 C8 C5 -83.99(18)
O3 C5 C8 C1 42.17(18)
C6 C5 C8 C1 -89.94(19)
O3 C5 C8 C7 -75.90(18)
C6 C5 C8 C7 151.99(16)
C15 C2 C9 C16 0.6(2)
C12 C2 C9 C16 179.13(15)
C7 C4 C11 C14 -173.07(15)
C9 C2 C12 C3 -94.3(2)
C15 C2 C12 C3 84.2(2)
O1 C3 C12 C2 73.64(18)
C7 C3 C12 C2 -169.33(15)
C4 C11 C14 C19 -64.5(2)
C17 C10 C15 C2 0.1(3)
C9 C2 C15 C10 -0.6(2)
C12 C2 C15 C10 -179.13(15)
C2 C9 C16 C17 -0.2(3)
C9 C16 C17 C10 -0.3(3)
C15 C10 C17 C16 0.3(3)
